data_2019141
loop_
_publ_author_name
'Meepripruk, Montha'
'Haller, Kenneth J.'

_publ_section_title
;
 Reinvestigation of tricyclic acyclovir: characterization of a
 `proton-wire' model
;
_journal_coeditor_code SF3206
_journal_issue 9
_journal_name_full 'Acta Crystallographica Section C'
_journal_page_first 1077
_journal_page_last 1080
_journal_paper_doi 10.1107/S0108270113021082
_journal_volume 69
_journal_year 2013
_chemical_formula_iupac 'C11 H13 N5 O3 , 2H2 O'
_chemical_formula_moiety 'C11 H13 N5 O3, 2(H2 O)'
_chemical_formula_sum 'C11 H17 N5 O5'
_chemical_formula_weight 299.30
_chemical_name_common 'tricyclic acyclovir'
_chemical_name_systematic 3-[(2-Hydroxyethoxy)methyl]-6-methyl-6<i>H</i>-imidazol[1,2-<i>a</i>]purin-9(5<i>H</i>)-one
_space_group_IT_number 2
_symmetry_cell_setting triclinic
_symmetry_space_group_name_Hall '-P 1'
_symmetry_space_group_name_H-M 'P -1'
_atom_sites_solution_hydrogens geom
_atom_sites_solution_primary difmap
_audit_creation_method SHELXL97
_cell_angle_alpha 75.44(2)
_cell_angle_beta 76.65(2)
_cell_angle_gamma 86.44(2)
_cell_formula_units_Z 4
_cell_length_a 8.4500(10)
_cell_length_b 11.665(2)
_cell_length_c 14.930(3)
_cell_measurement_reflns_used 25
_cell_measurement_temperature 293(2)
_cell_measurement_theta_max 12
_cell_measurement_theta_min 5
_cell_volume 1385.9(4)
_computing_cell_refinement 'CAD-4 Software (Enraf--Nonius, 1989)'
_computing_data_collection 'CAD-4 Software (Enraf--Nonius, 1989)'
_computing_data_reduction 'SDP (Enraf--Nonius, 1985)'
_computing_molecular_graphics 'ORTEPIII (Burnett & Johnson, 1996)'
_computing_publication_material
;
SHELXL97 (Sheldrick, 2008) and publCIF (Westrip, 2010)
;
_computing_structure_refinement 'SHELXL97 (Sheldrick, 2008)'
_computing_structure_solution 'SHELXS97 (Sheldrick, 2008)'
_diffrn_ambient_temperature 293(2)
_diffrn_measured_fraction_theta_full 0.999
_diffrn_measured_fraction_theta_max 0.999
_diffrn_measurement_device_type 'Enraf--Nonius CAD-4'
_diffrn_measurement_method \w/2\q
_diffrn_radiation_monochromator graphite
_diffrn_radiation_source 'fine-focus sealed tube'
_diffrn_radiation_type MoK\a
_diffrn_radiation_wavelength 0.71073
_diffrn_reflns_av_R_equivalents 0.0000
_diffrn_reflns_av_sigmaI/netI 0.0597
_diffrn_reflns_limit_h_max 11
_diffrn_reflns_limit_h_min -10
_diffrn_reflns_limit_k_max 15
_diffrn_reflns_limit_k_min -14
_diffrn_reflns_limit_l_max 19
_diffrn_reflns_limit_l_min 0
_diffrn_reflns_number 6873
_diffrn_reflns_theta_full 28.28
_diffrn_reflns_theta_max 28.28
_diffrn_reflns_theta_min 2.02
_diffrn_standards_decay_% 0.3
_diffrn_standards_interval_time 60
_diffrn_standards_number 3
_exptl_absorpt_coefficient_mu 0.115
_exptl_absorpt_correction_type none
_exptl_crystal_colour colourless
_exptl_crystal_density_diffrn 1.434
_exptl_crystal_density_method 'not measured'
_exptl_crystal_description equant
_exptl_crystal_F_000 632
_exptl_crystal_size_max 0.32
_exptl_crystal_size_mid 0.28
_exptl_crystal_size_min 0.22
_refine_diff_density_max 0.211
_refine_diff_density_min -0.208
_refine_ls_extinction_coef 0.0009(9)
_refine_ls_extinction_expression Fc^*^=kFc[1+0.001xFc^2^\l^3^/sin(2\q)]^-1/4^
_refine_ls_extinction_method 'SHELXL97 (Sheldrick, 2008)'
_refine_ls_goodness_of_fit_ref 1.033
_refine_ls_hydrogen_treatment mixed
_refine_ls_matrix_type full
_refine_ls_number_parameters 420
_refine_ls_number_reflns 6873
_refine_ls_number_restraints 64
_refine_ls_restrained_S_all 1.033
_refine_ls_R_factor_all 0.1215
_refine_ls_R_factor_gt 0.0550
_refine_ls_shift/su_max 0.004
_refine_ls_shift/su_mean 0.000
_refine_ls_structure_factor_coef Fsqd
_refine_ls_weighting_details 'calc w = 1/[\s^2^(Fo^2^)+(0.0626P)^2^+0.0618P] where P=(Fo^2^+2Fc^2^)/3'
_refine_ls_weighting_scheme calc
_refine_ls_wR_factor_gt 0.1203
_refine_ls_wR_factor_ref 0.1371
_reflns_number_gt 3922
_reflns_number_total 6873
_reflns_threshold_expression I>2\s(I)
_cod_data_source_file sf3206.cif
_cod_data_source_block I
_cod_database_code 2019141
_cod_database_fobs_code 2019141

loop_
_symmetry_equiv_pos_as_xyz
'x, y, z'
'-x, -y, -z'

loop_
_atom_site_type_symbol
_atom_site_label
_atom_site_fract_x
_atom_site_fract_y
_atom_site_fract_z
_atom_site_U_iso_or_equiv
_atom_site_adp_type
_atom_site_calc_flag
_atom_site_refinement_flags
_atom_site_occupancy
_atom_site_symmetry_multiplicity
_atom_site_disorder_assembly
_atom_site_disorder_group
C C1A -0.5278(3) 0.1795(2) 0.32363(16) 0.0515(6) Uani d . 1 1 . .
H H1A1 -0.4853 0.2437 0.2705 0.077 Uiso calc R 1 1 . .
H H1A2 -0.6387 0.1654 0.3241 0.077 Uiso calc R 1 1 . .
H H1A3 -0.4643 0.1094 0.3185 0.077 Uiso calc R 1 1 . .
C C2A -0.5203(2) 0.21076(18) 0.41290(15) 0.0393(5) Uani d . 1 1 . .
N N3A -0.5959(2) 0.14096(15) 0.49999(12) 0.0405(4) Uani d . 1 1 . .
H H3A -0.6513 0.0784 0.5077 0.049 Uiso calc R 1 1 . .
C C4A -0.5711(2) 0.18410(16) 0.57057(14) 0.0345(4) Uani d . 1 1 . .
N N5A -0.47562(19) 0.28411(14) 0.52840(11) 0.0350(4) Uani d . 1 1 . .
C C6A -0.4467(2) 0.29946(19) 0.42962(15) 0.0405(5) Uani d . 1 1 . .
H H6A -0.3871 0.3603 0.3839 0.049 Uiso calc R 1 1 . .
N N7A -0.6284(2) 0.14190(14) 0.66214(12) 0.0382(4) Uani d . 1 1 . .
C C8A -0.5783(2) 0.20906(17) 0.71063(14) 0.0363(5) Uani d . 1 1 . .
C C9A -0.4781(2) 0.30839(18) 0.67730(15) 0.0380(5) Uani d . 1 1 . .
C C10A -0.4176(2) 0.35325(17) 0.57892(15) 0.0381(5) Uani d . 1 1 . .
O O11A -0.32745(18) 0.43791(13) 0.53514(11) 0.0506(4) Uani d . 1 1 . .
N N12A -0.4559(2) 0.34984(17) 0.75287(13) 0.0485(5) Uani d . 1 1 . .
C C13A -0.5403(3) 0.2783(2) 0.82742(17) 0.0503(6) Uani d . 1 1 . .
H H13A -0.5473 0.2857 0.8888 0.060 Uiso calc R 1 1 . .
N N14A -0.6181(2) 0.19097(16) 0.80796(12) 0.0437(4) Uani d . 1 1 . .
C C15A -0.7247(3) 0.0978(2) 0.87231(17) 0.0559(6) Uani d D 1 1 . .
H H15A -0.6988 0.0246 0.8523 0.067 Uiso calc R 1 1 . .
H H15B -0.7056 0.0854 0.9357 0.067 Uiso calc R 1 1 . .
O O16A -0.89030(19) 0.12573(16) 0.87480(11) 0.0619(5) Uani d D 1 1 . .
C C17A -0.9596(3) 0.1915(3) 0.9419(2) 0.0795(9) Uani d D 1 1 . .
H H17A -0.8919 0.2594 0.9332 0.095 Uiso calc R 1 1 . .
H H17B -0.9662 0.1426 1.0056 0.095 Uiso calc R 1 1 . .
C C18A -1.1260(3) 0.2323(2) 0.9290(2) 0.0772(9) Uani d D 1 1 . .
H H18A -1.1659 0.2879 0.9678 0.093 Uiso calc R 1 1 . .
H H18B -1.1190 0.2738 0.8632 0.093 Uiso calc R 1 1 . .
O O19A -1.2375(2) 0.13963(18) 0.95344(14) 0.0736(5) Uani d D 1 1 . .
H H19A -1.2322 0.1120 0.9075 0.110 Uiso calc R 1 1 . .
C C1B -0.1151(3) 0.5772(2) 0.32987(16) 0.0464(5) Uani d . 1 1 . .
H H1B1 -0.0751 0.6121 0.2635 0.070 Uiso calc R 1 1 . .
H H1B2 -0.2317 0.5740 0.3437 0.070 Uiso calc R 1 1 . .
H H1B3 -0.0719 0.4985 0.3457 0.070 Uiso calc R 1 1 . .
C C2B -0.0637(2) 0.64984(18) 0.38643(14) 0.0373(5) Uani d . 1 1 . .
N N3B -0.11869(19) 0.62660(14) 0.48456(11) 0.0362(4) Uani d . 1 1 . .
H H3B -0.1848 0.5708 0.5182 0.043 Uiso calc R 1 1 . .
C C4B -0.0536(2) 0.70413(16) 0.51928(14) 0.0318(4) Uani d . 1 1 . .
N N5B 0.04382(19) 0.77778(13) 0.44161(11) 0.0337(4) Uani d . 1 1 . .
C C6B 0.0354(3) 0.74304(18) 0.36021(15) 0.0400(5) Uani d . 1 1 . .
H H6B 0.0892 0.7785 0.2985 0.048 Uiso calc R 1 1 . .
N N7B -0.07729(19) 0.70948(14) 0.60840(11) 0.0343(4) Uani d . 1 1 . .
C C8B 0.0080(2) 0.80017(16) 0.61518(13) 0.0324(4) Uani d . 1 1 A .
C C9B 0.1091(2) 0.87950(16) 0.54220(14) 0.0339(4) Uani d . 1 1 . .
C C10B 0.1349(2) 0.87283(17) 0.44699(14) 0.0350(4) Uani d . 1 1 . .
O O11B 0.21977(18) 0.93474(13) 0.37513(10) 0.0482(4) Uani d . 1 1 . .
N N12B 0.1736(2) 0.95951(14) 0.57861(12) 0.0399(4) Uani d . 1 1 . .
C C13B 0.1130(3) 0.92958(18) 0.66930(15) 0.0405(5) Uani d . 1 1 A .
H H13B 0.1357 0.9694 0.7115 0.049 Uiso calc R 1 1 . .
N N14B 0.0115(2) 0.83282(15) 0.69690(11) 0.0374(4) Uani d . 1 1 . .
C C15B -0.0673(3) 0.77597(19) 0.79408(14) 0.0434(5) Uani d PD 0.746(2) 1 A 1
H H15C -0.1242 0.8355 0.8248 0.052 Uiso calc PR 0.746(2) 1 A 1
H H15D -0.1472 0.7202 0.7935 0.052 Uiso calc PR 0.746(2) 1 A 1
O O16B 0.0439(2) 0.71594(17) 0.84681(13) 0.0443(5) Uani d PD 0.746(2) 1 A 1
C C17B 0.1090(4) 0.6156(3) 0.81347(19) 0.0522(8) Uani d PD 0.746(2) 1 A 1
H H17C 0.1613 0.6395 0.7466 0.063 Uiso calc PR 0.746(2) 1 A 1
H H17D 0.0228 0.5604 0.8212 0.063 Uiso calc PR 0.746(2) 1 A 1
C C18B 0.2307(4) 0.5579(4) 0.8700(2) 0.0620(10) Uani d PD 0.746(2) 1 A 1
H H18C 0.3015 0.5067 0.8359 0.074 Uiso calc PR 0.746(2) 1 A 1
H H18D 0.2974 0.6185 0.8769 0.074 Uiso calc PR 0.746(2) 1 A 1
O O19B 0.1556(3) 0.4912(2) 0.95997(13) 0.0955(8) Uani d PD 0.50 1 A 1
H H19B 0.0570 0.5023 0.9689 0.143 Uiso calc PR 0.50 1 A 1
C C15C -0.0673(3) 0.77597(19) 0.79408(14) 0.0434(5) Uani d PD 0.254(2) 1 A 2
H H15E -0.0531 0.8239 0.8361 0.052 Uiso calc PR 0.254(2) 1 A 2
H H15F -0.1829 0.7690 0.7990 0.052 Uiso calc PR 0.254(2) 1 A 2
O O16C 0.0008(7) 0.6622(3) 0.8216(4) 0.0443(5) Uani d PD 0.254(2) 1 A 2
C C17C 0.1641(8) 0.6655(6) 0.8296(5) 0.0522(8) Uani d PD 0.254(2) 1 A 2
H H17E 0.1714 0.7123 0.8737 0.063 Uiso calc PR 0.254(2) 1 A 2
H H17F 0.2321 0.7020 0.7682 0.063 Uiso calc PR 0.254(2) 1 A 2
C C18C 0.2214(12) 0.5417(10) 0.8641(4) 0.0620(10) Uani d PD 0.254(2) 1 A 2
H H18E 0.1936 0.4925 0.8265 0.074 Uiso calc PR 0.254(2) 1 A 2
H H18F 0.3390 0.5419 0.8540 0.074 Uiso calc PR 0.254(2) 1 A 2
O O19C 0.1556(3) 0.4912(2) 0.95997(13) 0.0955(8) Uani d PD 0.50 1 A 2
H H19C 0.2288 0.4766 0.9889 0.143 Uiso calc PR 0.50 1 A 2
O O1W 0.3885(2) 0.41374(17) 0.05933(12) 0.0578(4) Uani d D 1 1 . .
H H1WA 0.358(3) 0.430(3) 0.1120(13) 0.087 Uiso d D 1 1 . .
H H1WB 0.310(3) 0.403(6) 0.037(3) 0.087 Uiso d PD 0.50 1 . .
H H1WC 0.454(6) 0.464(4) 0.021(3) 0.087 Uiso d PD 0.50 1 . .
O O2W 0.2876(3) 0.46018(19) 0.23122(13) 0.0799(6) Uani d D 1 1 . .
H H2WA 0.333(4) 0.515(2) 0.243(2) 0.120 Uiso d D 1 1 . .
H H2WB 0.233(4) 0.416(3) 0.2800(16) 0.120 Uiso d D 1 1 . .
O O3W 0.2824(3) -0.0208(2) 0.17533(14) 0.0842(6) Uani d D 1 1 . .
H H3WA 0.348(4) 0.035(3) 0.152(2) 0.126 Uiso d D 1 1 . .
H H3WB 0.269(4) -0.041(3) 0.2344(10) 0.126 Uiso d D 1 1 . .
O O4W 0.4741(3) 0.1711(2) 0.07309(19) 0.0982(8) Uani d D 1 1 . .
H H4WA 0.454(5) 0.2404(16) 0.078(3) 0.147 Uiso d D 1 1 . .
H H4WB 0.565(3) 0.165(3) 0.038(3) 0.147 Uiso d D 1 1 . .

loop_
_atom_site_aniso_label
_atom_site_aniso_U_11
_atom_site_aniso_U_22
_atom_site_aniso_U_33
_atom_site_aniso_U_12
_atom_site_aniso_U_13
_atom_site_aniso_U_23
C1A 0.0546(14) 0.0526(14) 0.0497(13) -0.0052(11) -0.0103(11) -0.0170(11)
C2A 0.0354(11) 0.0358(11) 0.0449(12) -0.0045(9) -0.0070(9) -0.0071(9)
N3A 0.0405(10) 0.0324(9) 0.0483(11) -0.0117(8) -0.0071(8) -0.0095(8)
C4A 0.0285(9) 0.0283(10) 0.0455(12) -0.0071(8) -0.0055(9) -0.0076(9)
N5A 0.0324(8) 0.0297(8) 0.0404(9) -0.0094(7) -0.0042(7) -0.0053(7)
C6A 0.0375(11) 0.0396(11) 0.0399(12) -0.0092(9) -0.0013(9) -0.0058(9)
N7A 0.0386(9) 0.0312(9) 0.0419(10) -0.0103(7) -0.0040(8) -0.0058(7)
C8A 0.0327(10) 0.0323(10) 0.0404(11) -0.0024(8) -0.0044(8) -0.0054(9)
C9A 0.0348(10) 0.0331(11) 0.0473(12) -0.0058(9) -0.0071(9) -0.0125(9)
C10A 0.0319(10) 0.0323(10) 0.0504(13) -0.0053(9) -0.0070(9) -0.0114(9)
O11A 0.0525(9) 0.0411(8) 0.0549(10) -0.0261(7) -0.0050(7) -0.0058(7)
N12A 0.0496(11) 0.0491(11) 0.0488(11) -0.0128(9) -0.0100(9) -0.0133(9)
C13A 0.0543(14) 0.0536(14) 0.0448(13) -0.0082(11) -0.0099(11) -0.0145(11)
N14A 0.0447(10) 0.0414(10) 0.0419(10) -0.0077(8) -0.0072(8) -0.0051(8)
C15A 0.0607(16) 0.0518(14) 0.0454(13) -0.0144(12) -0.0020(11) 0.0001(11)
O16A 0.0563(10) 0.0780(12) 0.0495(10) -0.0192(9) 0.0031(8) -0.0214(9)
C17A 0.072(2) 0.095(2) 0.076(2) -0.0237(17) 0.0047(15) -0.0423(18)
C18A 0.0720(19) 0.0674(18) 0.081(2) -0.0154(15) 0.0105(16) -0.0204(16)
O19A 0.0646(11) 0.0776(13) 0.0715(13) -0.0184(10) 0.0051(10) -0.0199(11)
C1B 0.0522(13) 0.0442(13) 0.0461(13) -0.0060(10) -0.0116(10) -0.0148(10)
C2B 0.0367(11) 0.0355(11) 0.0388(11) -0.0014(9) -0.0071(9) -0.0081(9)
N3B 0.0370(9) 0.0293(8) 0.0401(10) -0.0118(7) -0.0040(7) -0.0058(7)
C4B 0.0281(9) 0.0247(9) 0.0387(11) -0.0045(8) -0.0040(8) -0.0026(8)
N5B 0.0341(8) 0.0284(8) 0.0349(9) -0.0068(7) -0.0035(7) -0.0034(7)
C6B 0.0426(11) 0.0400(11) 0.0347(11) -0.0074(10) -0.0031(9) -0.0073(9)
N7B 0.0350(9) 0.0310(8) 0.0343(9) -0.0095(7) -0.0047(7) -0.0037(7)
C8B 0.0302(10) 0.0290(10) 0.0372(11) -0.0008(8) -0.0088(8) -0.0056(8)
C9B 0.0305(10) 0.0272(10) 0.0424(11) -0.0061(8) -0.0096(8) -0.0029(8)
C10B 0.0291(10) 0.0286(10) 0.0435(12) -0.0054(8) -0.0054(9) -0.0032(9)
O11B 0.0485(9) 0.0449(9) 0.0426(9) -0.0211(7) 0.0033(7) -0.0023(7)
N12B 0.0408(9) 0.0339(9) 0.0465(11) -0.0097(8) -0.0142(8) -0.0063(8)
C13B 0.0433(12) 0.0354(11) 0.0458(13) -0.0064(9) -0.0158(10) -0.0084(9)
N14B 0.0389(9) 0.0354(9) 0.0373(9) -0.0064(7) -0.0104(7) -0.0047(7)
C15B 0.0426(12) 0.0466(12) 0.0377(11) -0.0001(10) -0.0063(9) -0.0069(10)
O16B 0.0575(12) 0.0451(12) 0.0345(10) 0.0039(10) -0.0149(9) -0.0143(8)
C17B 0.078(2) 0.0471(19) 0.0346(15) 0.0088(17) -0.0155(15) -0.0149(13)
C18B 0.0556(16) 0.069(2) 0.0546(16) 0.0099(15) -0.0123(13) -0.0049(14)
O19B 0.0791(14) 0.1174(18) 0.0651(13) 0.0011(13) -0.0233(11) 0.0294(12)
C15C 0.0426(12) 0.0466(12) 0.0377(11) -0.0001(10) -0.0063(9) -0.0069(10)
O16C 0.0575(12) 0.0451(12) 0.0345(10) 0.0039(10) -0.0149(9) -0.0143(8)
C17C 0.078(2) 0.0471(19) 0.0346(15) 0.0088(17) -0.0155(15) -0.0149(13)
C18C 0.0556(16) 0.069(2) 0.0546(16) 0.0099(15) -0.0123(13) -0.0049(14)
O19C 0.0791(14) 0.1174(18) 0.0651(13) 0.0011(13) -0.0233(11) 0.0294(12)
O1W 0.0573(11) 0.0663(12) 0.0451(9) -0.0124(9) -0.0054(8) -0.0079(9)
O2W 0.1107(17) 0.0789(14) 0.0481(10) -0.0560(12) 0.0060(10) -0.0204(10)
O3W 0.1060(17) 0.0781(15) 0.0609(12) -0.0121(12) -0.0017(12) -0.0159(11)
O4W 0.0967(17) 0.0738(14) 0.1005(17) -0.0038(13) 0.0265(13) -0.0216(13)

loop_
_atom_type_symbol
_atom_type_description
_atom_type_scat_dispersion_real
_atom_type_scat_dispersion_imag
_atom_type_scat_source
C C 0.0033 0.0016 'International Tables Vol C Tables 4.2.6.8 and 6.1.1.4'
H H 0.0000 0.0000 'International Tables Vol C Tables 4.2.6.8 and 6.1.1.4'
N N 0.0061 0.0033 'International Tables Vol C Tables 4.2.6.8 and 6.1.1.4'
O O 0.0106 0.0060 'International Tables Vol C Tables 4.2.6.8 and 6.1.1.4'

loop_
_geom_angle_atom_site_label_1
_geom_angle_atom_site_label_2
_geom_angle_atom_site_label_3
_geom_angle
C2A C1A H1A1 109.5
C2A C1A H1A2 109.5
H1A1 C1A H1A2 109.5
C2A C1A H1A3 109.5
H1A1 C1A H1A3 109.5
H1A2 C1A H1A3 109.5
C6A C2A N3A 107.28(18)
C6A C2A C1A 132.0(2)
N3A C2A C1A 120.72(18)
C4A N3A C2A 110.65(16)
C4A N3A H3A 124.7
C2A N3A H3A 124.7
N7A C4A N3A 127.06(17)
N7A C4A N5A 126.37(18)
N3A C4A N5A 106.56(17)
C4A N5A C6A 107.65(16)
C4A N5A C10A 124.29(17)
C6A N5A C10A 128.04(16)
C2A C6A N5A 107.85(18)
C2A C6A H6A 126.1
N5A C6A H6A 126.1
C4A N7A C8A 109.79(16)
N7A C8A N14A 125.02(18)
N7A C8A C9A 129.43(19)
N14A C8A C9A 105.55(18)
N12A C9A C8A 110.07(18)
N12A C9A C10A 129.56(18)
C8A C9A C10A 120.36(19)
O11A C10A N5A 119.61(19)
O11A C10A C9A 130.72(19)
N5A C10A C9A 109.67(17)
C13A N12A C9A 104.41(18)
N12A C13A N14A 114.2(2)
N12A C13A H13A 122.9
N14A C13A H13A 122.9
C13A N14A C8A 105.72(17)
C13A N14A C15A 129.63(19)
C8A N14A C15A 124.63(19)
O16A C15A N14A 112.02(19)
O16A C15A H15A 109.2
N14A C15A H15A 109.2
O16A C15A H15B 109.2
N14A C15A H15B 109.2
H15A C15A H15B 107.9
C15A O16A C17A 113.29(19)
O16A C17A C18A 109.2(2)
O16A C17A H17A 109.8
C18A C17A H17A 109.8
O16A C17A H17B 109.8
C18A C17A H17B 109.8
H17A C17A H17B 108.3
O19A C18A C17A 113.3(2)
O19A C18A H18A 108.9
C17A C18A H18A 108.9
O19A C18A H18B 108.9
C17A C18A H18B 108.9
H18A C18A H18B 107.7
C18A O19A H19A 109.5
C2B C1B H1B1 109.5
C2B C1B H1B2 109.5
H1B1 C1B H1B2 109.5
C2B C1B H1B3 109.5
H1B1 C1B H1B3 109.5
H1B2 C1B H1B3 109.5
C6B C2B N3B 107.23(18)
C6B C2B C1B 131.0(2)
N3B C2B C1B 121.73(18)
C4B N3B C2B 110.31(16)
C4B N3B H3B 124.8
C2B N3B H3B 124.8
N7B C4B N3B 127.60(17)
N7B C4B N5B 126.71(17)
N3B C4B N5B 105.69(16)
C4B N5B C6B 108.88(16)
C4B N5B C10B 124.00(17)
C6B N5B C10B 127.12(16)
C2B C6B N5B 107.89(18)
C2B C6B H6B 126.1
N5B C6B H6B 126.1
C4B N7B C8B 110.32(16)
N7B C8B N14B 126.46(17)
N7B C8B C9B 127.83(18)
N14B C8B C9B 105.70(16)
N12B C9B C8B 110.00(17)
N12B C9B C10B 128.42(17)
C8B C9B C10B 121.58(18)
O11B C10B C9B 129.70(19)
O11B C10B N5B 120.74(18)
C9B C10B N5B 109.56(16)
C13B N12B C9B 105.02(17)
N12B C13B N14B 113.34(18)
N12B C13B H13B 123.3
N14B C13B H13B 123.3
C8B N14B C13B 105.94(16)
C8B N14B C15B 128.36(17)
C13B N14B C15B 125.64(18)
O16B C15B N14B 112.39(17)
O16B C15B H15C 109.1
N14B C15B H15C 109.1
O16B C15B H15D 109.1
N14B C15B H15D 109.1
H15C C15B H15D 107.9
C15B O16B C17B 110.61(18)
O16B C17B C18B 108.1(3)
O16B C17B H17C 110.1
C18B C17B H17C 110.1
O16B C17B H17D 110.1
C18B C17B H17D 110.1
H17C C17B H17D 108.4
O19B C18B C17B 112.0(3)
O19B C18B H18C 109.2
C17B C18B H18C 109.2
O19B C18B H18D 109.2
C17B C18B H18D 109.2
H18C C18B H18D 107.9
C18B O19B H19B 109.5
O16C C17C C18C 109.0(5)
O16C C17C H17E 109.9
C18C C17C H17E 109.9
O16C C17C H17F 109.9
C18C C17C H17F 109.9
H17E C17C H17F 108.3
C17C C18C H18E 108.8
C17C C18C H18F 108.8
H18E C18C H18F 107.7
H1WA O1W H1WB 112(2)
H1WA O1W H1WC 112(2)
H1WB O1W H1WC 112(6)
H2WA O2W H2WB 113(2)
H3WA O3W H3WB 112(2)
H4WA O4W H4WB 112(2)

loop_
_geom_bond_atom_site_label_1
_geom_bond_atom_site_label_2
_geom_bond_distance
C1A C2A 1.483(3)
C1A H1A1 0.9599
C1A H1A2 0.9599
C1A H1A3 0.9599
C2A C6A 1.342(3)
C2A N3A 1.382(3)
N3A C4A 1.338(3)
N3A H3A 0.8600
C4A N7A 1.316(3)
C4A N5A 1.386(2)
N5A C6A 1.405(3)
N5A C10A 1.409(3)
C6A H6A 0.9300
N7A C8A 1.336(3)
C8A N14A 1.378(3)
C8A C9A 1.395(3)
C9A N12A 1.388(3)
C9A C10A 1.412(3)
C10A O11A 1.234(2)
N12A C13A 1.298(3)
C13A N14A 1.369(3)
C13A H13A 0.9300
N14A C15A 1.453(3)
C15A O16A 1.411(2)
C15A H15A 0.9700
C15A H15B 0.9700
O16A C17A 1.412(3)
C17A C18A 1.496(3)
C17A H17A 0.9700
C17A H17B 0.9700
C18A O19A 1.399(3)
C18A H18A 0.9700
C18A H18B 0.9700
O19A H19A 0.8200
C1B C2B 1.481(3)
C1B H1B1 0.9599
C1B H1B2 0.9599
C1B H1B3 0.9599
C2B C6B 1.335(3)
C2B N3B 1.392(3)
N3B C4B 1.349(2)
N3B H3B 0.8600
C4B N7B 1.316(2)
C4B N5B 1.381(2)
N5B C6B 1.392(3)
N5B C10B 1.417(2)
C6B H6B 0.9300
N7B C8B 1.353(2)
C8B N14B 1.373(3)
C8B C9B 1.391(3)
C9B N12B 1.385(2)
C9B C10B 1.409(3)
C10B O11B 1.227(2)
N12B C13B 1.297(3)
C13B N14B 1.379(3)
C13B H13B 0.9300
N14B C15B 1.454(3)
C15B O16B 1.406(2)
C15B H15C 0.9700
C15B H15D 0.9700
O16B C17B 1.417(3)
C17B C18B 1.500(4)
C17B H17C 0.9700
C17B H17D 0.9700
C18B O19B 1.398(3)
C18B H18C 0.9700
C18B H18D 0.9700
O19B H19B 0.8200
O16C C17C 1.415(3)
C17C C18C 1.497(4)
C17C H17E 0.9700
C17C H17F 0.9700
C18C H18E 0.9700
C18C H18F 0.9700
O1W H1WA 0.836(13)
O1W H1WB 0.835(13)
O1W H1WC 0.835(13)
O2W H2WA 0.834(13)
O2W H2WB 0.833(13)
O3W H3WA 0.835(13)
O3W H3WB 0.836(13)
O4W H4WA 0.835(13)
O4W H4WB 0.834(13)

loop_
_geom_hbond_atom_site_label_D
_geom_hbond_atom_site_label_H
_geom_hbond_atom_site_label_A
_geom_hbond_site_symmetry_A
_geom_hbond_distance_DH
_geom_hbond_distance_HA
_geom_hbond_distance_DA
_geom_hbond_angle_DHA
N3A H3A N12B 1_445 0.86 2.01 2.803(2) 153.6
O19A H19A O3W 2_456 0.82 1.95 2.740(3) 161.6
N3B H3B O11A . 0.86 1.95 2.749(2) 153.4
O19B H19B O19B 2_567 0.82 1.87 2.644(4) 156.5
O19C H19C O1W 1_556 0.82 1.90 2.709(3) 169.6
O1W H1WA O2W . 0.836(13) 1.855(13) 2.690(2) 177(3)
O1W H1WB O19B 1_554 0.835(13) 2.00(4) 2.709(3) 142(6)
O1W H1WC O1W 2_665 0.835(13) 1.975(14) 2.807(3) 174(4)
O2W H2WA N12A 2_566 0.834(13) 1.967(14) 2.793(3) 171(3)
O2W H2WB N7B 2_566 0.833(13) 2.157(13) 2.983(2) 171(3)
O3W H3WA O4W . 0.835(13) 1.928(14) 2.748(3) 167(3)
O3W H3WB O11B 1_545 0.836(13) 1.995(14) 2.824(3) 171(4)
O4W H4WA O1W . 0.835(13) 2.030(17) 2.846(3) 166(5)
O4W H4WB O19A 1_754 0.834(13) 1.903(13) 2.734(3) 174(4)

loop_
_geom_torsion_atom_site_label_1
_geom_torsion_atom_site_label_2
_geom_torsion_atom_site_label_3
_geom_torsion_atom_site_label_4
_geom_torsion
C6A C2A N3A C4A 0.0(2)
C1A C2A N3A C4A 178.84(19)
C2A N3A C4A N7A 178.20(19)
C2A N3A C4A N5A -0.5(2)
N7A C4A N5A C6A -177.91(19)
N3A C4A N5A C6A 0.8(2)
N7A C4A N5A C10A 3.6(3)
N3A C4A N5A C10A -177.71(17)
N3A C2A C6A N5A 0.5(2)
C1A C2A C6A N5A -178.2(2)
C4A N5A C6A C2A -0.8(2)
C10A N5A C6A C2A 177.62(18)
N3A C4A N7A C8A -179.63(19)
N5A C4A N7A C8A -1.2(3)
C4A N7A C8A N14A 178.97(19)
C4A N7A C8A C9A -1.4(3)
N7A C8A C9A N12A -179.21(19)
N14A C8A C9A N12A 0.5(2)
N7A C8A C9A C10A 1.8(3)
N14A C8A C9A C10A -178.57(18)
C4A N5A C10A O11A 176.88(18)
C6A N5A C10A O11A -1.3(3)
C4A N5A C10A C9A -2.9(3)
C6A N5A C10A C9A 178.94(18)
N12A C9A C10A O11A 2.0(4)
C8A C9A C10A O11A -179.2(2)
N12A C9A C10A N5A -178.31(19)
C8A C9A C10A N5A 0.5(3)
C8A C9A N12A C13A -0.4(2)
C10A C9A N12A C13A 178.5(2)
C9A N12A C13A N14A 0.1(3)
N12A C13A N14A C8A 0.1(3)
N12A C13A N14A C15A -178.6(2)
N7A C8A N14A C13A 179.33(19)
C9A C8A N14A C13A -0.4(2)
N7A C8A N14A C15A -1.9(3)
C9A C8A N14A C15A 178.45(19)
C13A N14A C15A O16A 100.3(3)
C8A N14A C15A O16A -78.2(3)
N14A C15A O16A C17A -87.4(3)
C15A O16A C17A C18A 171.5(2)
O16A C17A C18A O19A 67.9(3)
C6B C2B N3B C4B -0.4(2)
C1B C2B N3B C4B 179.51(18)
C2B N3B C4B N7B -179.93(18)
C2B N3B C4B N5B 0.2(2)
N7B C4B N5B C6B -179.76(18)
N3B C4B N5B C6B 0.1(2)
N7B C4B N5B C10B -0.1(3)
N3B C4B N5B C10B 179.77(16)
N3B C2B C6B N5B 0.5(2)
C1B C2B C6B N5B -179.4(2)
C4B N5B C6B C2B -0.4(2)
C10B N5B C6B C2B 179.98(18)
N3B C4B N7B C8B -179.45(18)
N5B C4B N7B C8B 0.4(3)
C4B N7B C8B N14B 179.46(17)
C4B N7B C8B C9B -0.3(3)
N7B C8B C9B N12B 179.83(18)
N14B C8B C9B N12B 0.0(2)
N7B C8B C9B C10B -0.1(3)
N14B C8B C9B C10B -179.89(17)
N12B C9B C10B O11B 0.5(3)
C8B C9B C10B O11B -179.6(2)
N12B C9B C10B N5B -179.52(18)
C8B C9B C10B N5B 0.4(3)
C4B N5B C10B O11B 179.69(18)
C6B N5B C10B O11B -0.7(3)
C4B N5B C10B C9B -0.3(2)
C6B N5B C10B C9B 179.30(18)
C8B C9B N12B C13B -0.3(2)
C10B C9B N12B C13B 179.6(2)
C9B N12B C13B N14B 0.5(2)
N7B C8B N14B C13B -179.57(19)
C9B C8B N14B C13B 0.3(2)
N7B C8B N14B C15B 3.2(3)
C9B C8B N14B C15B -176.98(18)
N12B C13B N14B C8B -0.5(2)
N12B C13B N14B C15B 176.87(18)
C8B N14B C15B O16B 107.3(2)
C13B N14B C15B O16B -69.4(3)
N14B C15B O16B C17B -68.8(3)
C15B O16B C17B C18B 178.1(2)
O16B C17B C18B O19B 77.7(5)
